data_7006045
loop_
_publ_author_name
'Pellei, Maura'
'Alidori, Simone'
'Papini, Grazia'
'Lobbia, Giancarlo Gioia'
'Gorden, John D.'
'Dias, H. V. Rasika'
'Santini, Carlo'

_publ_section_title
;
 Silver(I)-organophosphane complexes of electron withdrawing CF3- or
 NO2-substituted scorpionate ligands.
;
_journal_issue 42
_journal_name_full 'Dalton transactions (Cambridge, England : 2003)'
_journal_page_first 4845
_journal_page_last 4853
_journal_paper_doi 10.1039/b708436f
_journal_year 2007
_chemical_formula_sum 'C26 H21 Ag B F6 N4 P'
_chemical_formula_weight 653.12
_chemical_name_common (H2B(3-(CF3)Pz)2)AgPPh3
_chemical_name_systematic
;
?
;
_space_group_IT_number 2
_symmetry_cell_setting triclinic
_symmetry_space_group_name_Hall '-P 1'
_symmetry_space_group_name_H-M 'P -1'
_atom_sites_solution_hydrogens geom
_atom_sites_solution_primary direct
_atom_sites_solution_secondary difmap
_audit_creation_method SHELXL-97
_cell_angle_alpha 68.022(1)
_cell_angle_beta 82.255(1)
_cell_angle_gamma 70.454(1)
_cell_formula_units_Z 4
_cell_length_a 10.8365(6)
_cell_length_b 15.3387(9)
_cell_length_c 18.2405(11)
_cell_measurement_reflns_used 8176
_cell_measurement_temperature 100(2)
_cell_measurement_theta_max 28.35
_cell_measurement_theta_min 2.32
_cell_volume 2649.4(3)
_computing_cell_refinement 'Bruker SMART'
_computing_data_collection 'Bruker SMART'
_computing_data_reduction 'Bruker SAINT'
_computing_molecular_graphics 'Bruker SHELXTL'
_computing_publication_material 'Bruker SHELXTL'
_computing_structure_refinement 'SHELXL-97 (Sheldrick, 1997)'
_computing_structure_solution 'SHELXS-97 (Sheldrick, 1990)'
_diffrn_ambient_temperature 100(2)
_diffrn_measured_fraction_theta_full 0.970
_diffrn_measured_fraction_theta_max 0.970
_diffrn_measurement_device_type 'CCD area detector'
_diffrn_measurement_method 'phi and omega scans'
_diffrn_radiation_monochromator graphite
_diffrn_radiation_source 'fine-focus sealed tube'
_diffrn_radiation_type MoK\a
_diffrn_radiation_wavelength 0.71073
_diffrn_reflns_av_R_equivalents 0.0200
_diffrn_reflns_av_sigmaI/netI 0.0309
_diffrn_reflns_limit_h_max 13
_diffrn_reflns_limit_h_min -13
_diffrn_reflns_limit_k_max 17
_diffrn_reflns_limit_k_min -18
_diffrn_reflns_limit_l_max 22
_diffrn_reflns_limit_l_min -22
_diffrn_reflns_number 19101
_diffrn_reflns_theta_full 26.00
_diffrn_reflns_theta_max 26.00
_diffrn_reflns_theta_min 1.56
_exptl_absorpt_coefficient_mu 0.887
_exptl_absorpt_correction_T_max 0.8495
_exptl_absorpt_correction_T_min 0.7135
_exptl_absorpt_correction_type multi-scan
_exptl_absorpt_process_details SADABS
_exptl_crystal_colour colorless
_exptl_crystal_density_diffrn 1.637
_exptl_crystal_density_meas 0
_exptl_crystal_density_method 'not measured'
_exptl_crystal_description blocks
_exptl_crystal_F_000 1304
_exptl_crystal_size_max 0.41
_exptl_crystal_size_mid 0.31
_exptl_crystal_size_min 0.19
_refine_diff_density_max 1.993
_refine_diff_density_min -0.693
_refine_diff_density_rms 0.094
_refine_ls_extinction_method none
_refine_ls_goodness_of_fit_ref 1.048
_refine_ls_hydrogen_treatment mixed
_refine_ls_matrix_type full
_refine_ls_number_parameters 747
_refine_ls_number_reflns 10115
_refine_ls_number_restraints 0
_refine_ls_restrained_S_all 1.048
_refine_ls_R_factor_all 0.0416
_refine_ls_R_factor_gt 0.0378
_refine_ls_shift/su_max 0.001
_refine_ls_shift/su_mean 0.000
_refine_ls_structure_factor_coef Fsqd
_refine_ls_weighting_details 'calc w=1/[\s^2^(Fo^2^)+(0.0553P)^2^+2.9065P] where P=(Fo^2^+2Fc^2^)/3'
_refine_ls_weighting_scheme calc
_refine_ls_wR_factor_gt 0.0971
_refine_ls_wR_factor_ref 0.1017
_reflns_number_gt 9072
_reflns_number_total 10115
_reflns_threshold_expression >2sigma(I)
_cod_data_source_file b708436f.txt
_cod_data_source_block dias452s
_cod_depositor_comments
;
The following automatic conversions were performed:
'_symmetry_cell_setting' value 'Triclinic' changed to 'triclinic'
according to '/home/saulius/struct/CIF-dictionaries/cif_core.dic'
dictionary named 'cif_core.dic' version 2.4.1 from 2010-06-29.

Automatic conversion script
Id: cif_fix_enum 1527 2010-12-29 10:47:43Z saulius 
;
_cod_original_sg_symbol_H-M P-1
_cod_database_code 7006045

loop_
_symmetry_equiv_pos_as_xyz
'x, y, z'
'-x, -y, -z'

loop_
_atom_site_label
_atom_site_type_symbol
_atom_site_fract_x
_atom_site_fract_y
_atom_site_fract_z
_atom_site_U_iso_or_equiv
_atom_site_adp_type
_atom_site_occupancy
_atom_site_symmetry_multiplicity
_atom_site_calc_flag
_atom_site_refinement_flags
_atom_site_disorder_assembly
_atom_site_disorder_group
Ag1 Ag 0.283618(19) 0.349125(14) 0.086548(11) 0.02484(7) Uani 1 1 d . . .
Ag2 Ag 0.80838(2) 0.360338(15) 0.579327(12) 0.02710(8) Uani 1 1 d . . .
B1 B 0.0187(3) 0.4810(3) 0.1324(2) 0.0305(7) Uani 1 1 d . . .
B2 B 0.5379(3) 0.4824(2) 0.63697(19) 0.0284(7) Uani 1 1 d . . .
N1 N 0.1065(2) 0.43594(17) 0.20622(13) 0.0255(5) Uani 1 1 d . . .
N2 N 0.2236(2) 0.36529(16) 0.20829(13) 0.0246(5) Uani 1 1 d . . .
N3 N 0.0787(2) 0.55333(17) 0.06344(14) 0.0266(5) Uani 1 1 d . . .
N4 N 0.1913(2) 0.51572(16) 0.02788(13) 0.0249(5) Uani 1 1 d . . .
N5 N 0.6354(2) 0.43811(16) 0.70660(13) 0.0232(5) Uani 1 1 d . . .
N6 N 0.7521(2) 0.36865(16) 0.70466(13) 0.0233(5) Uani 1 1 d . . .
N7 N 0.5875(2) 0.55699(17) 0.56434(14) 0.0264(5) Uani 1 1 d . . .
N8 N 0.6989(2) 0.52355(17) 0.52561(13) 0.0273(5) Uani 1 1 d . . .
P1 P 0.38062(6) 0.20707(5) 0.05173(4) 0.02022(14) Uani 1 1 d . . .
P2 P 0.89602(6) 0.21811(5) 0.54313(4) 0.02041(14) Uani 1 1 d . . .
C1 C 0.2718(3) 0.3380(2) 0.28006(16) 0.0258(6) Uani 1 1 d . . .
C2 C 0.1872(3) 0.3898(2) 0.32537(17) 0.0307(6) Uani 1 1 d . . .
H2 H 0.1984 0.3842 0.3779 0.037 Uiso 1 1 calc R . .
C3 C 0.0838(3) 0.4509(2) 0.27562(17) 0.0309(6) Uani 1 1 d . . .
H3 H 0.0081 0.4965 0.2883 0.037 Uiso 1 1 calc R . .
C4 C 0.3999(3) 0.2604(2) 0.30362(17) 0.0332(6) Uani 1 1 d . . .
C5 C 0.2171(3) 0.5945(2) -0.02872(16) 0.0290(6) Uani 1 1 d . . .
C6 C 0.1215(3) 0.6824(2) -0.02922(19) 0.0362(7) Uani 1 1 d . . .
H6 H 0.1167 0.7479 -0.0630 0.043 Uiso 1 1 calc R . .
C7 C 0.0358(3) 0.6525(2) 0.03028(18) 0.0341(7) Uani 1 1 d . . .
H7 H -0.0410 0.6949 0.0455 0.041 Uiso 1 1 calc R . .
C8 C 0.3340(3) 0.5823(2) -0.07989(18) 0.0378(7) Uani 1 1 d . . .
C9 C 0.4320(3) 0.22828(19) -0.05111(15) 0.0222(5) Uani 1 1 d . . .
C10 C 0.5501(3) 0.1717(2) -0.07339(16) 0.0266(6) Uani 1 1 d . . .
H10 H 0.6086 0.1201 -0.0342 0.032 Uiso 1 1 calc R . .
C11 C 0.5824(3) 0.1909(2) -0.15343(17) 0.0314(6) Uani 1 1 d . . .
H11 H 0.6637 0.1530 -0.1686 0.038 Uiso 1 1 calc R . .
C12 C 0.4961(3) 0.2651(2) -0.21081(17) 0.0340(7) Uani 1 1 d . . .
H12 H 0.5172 0.2767 -0.2652 0.041 Uiso 1 1 calc R . .
C13 C 0.3788(3) 0.3227(2) -0.18861(17) 0.0334(6) Uani 1 1 d . . .
H13 H 0.3200 0.3737 -0.2279 0.040 Uiso 1 1 calc R . .
C14 C 0.3477(3) 0.3056(2) -0.10924(16) 0.0279(6) Uani 1 1 d . . .
H14 H 0.2689 0.3465 -0.0943 0.033 Uiso 1 1 calc R . .
C15 C 0.2640(3) 0.13831(19) 0.06841(16) 0.0242(5) Uani 1 1 d . . .
C16 C 0.2427(3) 0.1016(2) 0.01386(17) 0.0282(6) Uani 1 1 d . . .
H16 H 0.2903 0.1119 -0.0347 0.034 Uiso 1 1 calc R . .
C17 C 0.1524(3) 0.0499(2) 0.0294(2) 0.0363(7) Uani 1 1 d . . .
H17 H 0.1376 0.0260 -0.0087 0.044 Uiso 1 1 calc R . .
C18 C 0.0839(3) 0.0335(2) 0.1010(2) 0.0379(7) Uani 1 1 d . . .
H18 H 0.0228 -0.0023 0.1123 0.045 Uiso 1 1 calc R . .
C19 C 0.1053(3) 0.0695(2) 0.15557(19) 0.0399(7) Uani 1 1 d . . .
H19 H 0.0590 0.0579 0.2046 0.048 Uiso 1 1 calc R . .
C20 C 0.1938(3) 0.1226(2) 0.13962(17) 0.0330(6) Uani 1 1 d . . .
H20 H 0.2064 0.1481 0.1772 0.040 Uiso 1 1 calc R . .
C21 C 0.5238(3) 0.11657(19) 0.10766(15) 0.0223(5) Uani 1 1 d . . .
C22 C 0.6148(3) 0.1508(2) 0.12644(18) 0.0329(6) Uani 1 1 d . . .
H22 H 0.6002 0.2199 0.1104 0.040 Uiso 1 1 calc R . .
C23 C 0.7268(3) 0.0846(2) 0.1685(2) 0.0400(7) Uani 1 1 d . . .
H23 H 0.7887 0.1088 0.1806 0.048 Uiso 1 1 calc R . .
C24 C 0.7485(3) -0.0165(2) 0.19285(18) 0.0372(7) Uani 1 1 d . . .
H24 H 0.8247 -0.0614 0.2220 0.045 Uiso 1 1 calc R . .
C25 C 0.6588(3) -0.0516(2) 0.17462(16) 0.0304(6) Uani 1 1 d . . .
H25 H 0.6736 -0.1208 0.1912 0.037 Uiso 1 1 calc R . .
C26 C 0.5468(3) 0.01449(19) 0.13189(15) 0.0245(5) Uani 1 1 d . . .
H26 H 0.4858 -0.0099 0.1192 0.029 Uiso 1 1 calc R . .
C27 C 0.8059(3) 0.3388(2) 0.77568(16) 0.0265(6) Uani 1 1 d . . .
C28 C 0.7250(3) 0.3876(2) 0.82413(17) 0.0292(6) Uani 1 1 d . . .
H28 H 0.7401 0.3796 0.8767 0.035 Uiso 1 1 calc R . .
C29 C 0.6180(3) 0.4500(2) 0.77722(16) 0.0276(6) Uani 1 1 d . . .
H29 H 0.5437 0.4945 0.7923 0.033 Uiso 1 1 calc R . .
C30 C 0.9341(3) 0.2608(2) 0.79541(18) 0.0350(7) Uani 1 1 d . . .
C31 C 0.7083(3) 0.6028(2) 0.46340(17) 0.0350(7) Uani 1 1 d . A .
C32 C 0.6033(4) 0.6862(2) 0.46156(19) 0.0428(8) Uani 1 1 d . . .
H32 H 0.5864 0.7512 0.4235 0.051 Uiso 1 1 calc R . .
C33 C 0.5298(3) 0.6532(2) 0.52712(18) 0.0363(7) Uani 1 1 d . . .
H33 H 0.4508 0.6925 0.5433 0.044 Uiso 1 1 calc R . .
C34 C 0.8177(4) 0.5944(3) 0.4064(2) 0.0509(10) Uani 1 1 d . . .
C35 C 0.9143(3) 0.23726(19) 0.43784(15) 0.0225(5) Uani 1 1 d . . .
C36 C 1.0146(3) 0.1749(2) 0.40724(17) 0.0276(6) Uani 1 1 d . . .
H36 H 1.0762 0.1191 0.4418 0.033 Uiso 1 1 calc R . .
C37 C 1.0247(3) 0.1943(2) 0.32610(17) 0.0325(6) Uani 1 1 d . . .
H37 H 1.0943 0.1526 0.3055 0.039 Uiso 1 1 calc R . .
C38 C 0.9340(3) 0.2739(2) 0.27541(17) 0.0359(7) Uani 1 1 d . . .
H38 H 0.9403 0.2859 0.2202 0.043 Uiso 1 1 calc R . .
C39 C 0.8336(3) 0.3362(2) 0.30513(17) 0.0351(7) Uani 1 1 d . . .
H39 H 0.7709 0.3907 0.2703 0.042 Uiso 1 1 calc R . .
C40 C 0.8248(3) 0.3190(2) 0.38596(16) 0.0272(6) Uani 1 1 d . . .
H40 H 0.7575 0.3629 0.4059 0.033 Uiso 1 1 calc R . .
C41 C 0.7826(2) 0.14620(19) 0.58141(16) 0.0236(5) Uani 1 1 d . . .
C42 C 0.7268(3) 0.1409(2) 0.65576(17) 0.0316(6) Uani 1 1 d . . .
H42 H 0.7445 0.1777 0.6828 0.038 Uiso 1 1 calc R . .
C43 C 0.6457(3) 0.0826(2) 0.69083(18) 0.0361(7) Uani 1 1 d . . .
H43 H 0.6098 0.0785 0.7421 0.043 Uiso 1 1 calc R . .
C44 C 0.6171(3) 0.0310(2) 0.65141(19) 0.0348(7) Uani 1 1 d . . .
H44 H 0.5617 -0.0089 0.6755 0.042 Uiso 1 1 calc R . .
C45 C 0.6692(3) 0.0369(2) 0.57653(19) 0.0353(7) Uani 1 1 d . . .
H45 H 0.6487 0.0015 0.5494 0.042 Uiso 1 1 calc R . .
C46 C 0.7518(3) 0.0949(2) 0.54085(18) 0.0297(6) Uani 1 1 d . . .
H46 H 0.7868 0.0994 0.4894 0.036 Uiso 1 1 calc R . .
C47 C 1.0537(3) 0.1284(2) 0.58114(16) 0.0244(5) Uani 1 1 d . . .
C48 C 1.1644(3) 0.1608(2) 0.56189(19) 0.0342(7) Uani 1 1 d . . .
H48 H 1.1544 0.2292 0.5361 0.041 Uiso 1 1 calc R . .
C49 C 1.2888(3) 0.0931(2) 0.5803(2) 0.0407(7) Uani 1 1 d . . .
H49 H 1.3636 0.1153 0.5662 0.049 Uiso 1 1 calc R . .
C50 C 1.3041(3) -0.0070(2) 0.6193(2) 0.0412(8) Uani 1 1 d . . .
H50 H 1.3892 -0.0532 0.6317 0.049 Uiso 1 1 calc R . .
C51 C 1.1941(3) -0.0394(2) 0.64016(18) 0.0346(7) Uani 1 1 d . . .
H51 H 1.2041 -0.1075 0.6681 0.041 Uiso 1 1 calc R . .
C52 C 1.0697(3) 0.0276(2) 0.62015(16) 0.0263(6) Uani 1 1 d . . .
H52 H 0.9953 0.0049 0.6330 0.032 Uiso 1 1 calc R . .
F1 F 0.4998(2) 0.29615(18) 0.29242(18) 0.0764(8) Uani 1 1 d . . .
F2 F 0.4305(2) 0.19776(17) 0.26521(14) 0.0692(8) Uani 1 1 d . . .
F3 F 0.4033(2) 0.20581(17) 0.38042(12) 0.0605(6) Uani 1 1 d . . .
F4 F 0.3778(3) 0.49575(18) -0.08776(16) 0.0705(8) Uani 1 1 d . . .
F5 F 0.43548(19) 0.59444(15) -0.05384(12) 0.0457(5) Uani 1 1 d . . .
F6 F 0.3092(2) 0.65424(19) -0.15230(12) 0.0615(6) Uani 1 1 d . . .
F7 F 1.0331(2) 0.29659(17) 0.79145(15) 0.0612(6) Uani 1 1 d . . .
F8 F 0.9662(3) 0.20723(19) 0.74926(16) 0.0839(10) Uani 1 1 d . . .
F9 F 0.9370(2) 0.19787(15) 0.86997(12) 0.0535(5) Uani 1 1 d . . .
F10 F 0.8204(6) 0.5345(4) 0.3732(3) 0.074(2) Uani 0.642(7) 1 d P A 1
F11 F 0.9209(5) 0.5849(4) 0.4347(3) 0.0615(17) Uani 0.642(7) 1 d P A 1
F12 F 0.7863(4) 0.6874(3) 0.3437(2) 0.0564(12) Uani 0.642(7) 1 d P A 1
F10A F 0.9243(7) 0.4890(5) 0.4323(4) 0.067(3) Uani 0.358(7) 1 d P A 2
F12A F 0.8075(9) 0.5979(15) 0.3404(6) 0.136(8) Uani 0.358(7) 1 d P A 2
F11A F 0.9138(12) 0.6330(10) 0.4033(9) 0.112(6) Uani 0.358(7) 1 d P A 2
H2A H 0.533(3) 0.417(2) 0.6174(18) 0.028(8) Uiso 1 1 d . . .
H1A H 0.015(3) 0.419(2) 0.1120(19) 0.035(9) Uiso 1 1 d . . .
H2B H 0.445(4) 0.525(3) 0.654(2) 0.042(10) Uiso 1 1 d . . .
H1B H -0.081(4) 0.527(3) 0.146(2) 0.046(10) Uiso 1 1 d . . .

loop_
_atom_site_aniso_label
_atom_site_aniso_U_11
_atom_site_aniso_U_22
_atom_site_aniso_U_33
_atom_site_aniso_U_23
_atom_site_aniso_U_13
_atom_site_aniso_U_12
Ag1 0.02611(12) 0.02189(12) 0.02577(12) -0.01174(9) 0.00043(8) -0.00295(8)
Ag2 0.02699(12) 0.02721(12) 0.03004(13) -0.01681(9) 0.00314(8) -0.00571(9)
B1 0.0233(16) 0.0326(17) 0.0327(17) -0.0107(14) 0.0006(13) -0.0065(13)
B2 0.0226(15) 0.0279(16) 0.0273(16) -0.0057(13) -0.0001(12) -0.0030(12)
N1 0.0233(11) 0.0245(11) 0.0269(12) -0.0107(9) 0.0036(9) -0.0048(9)
N2 0.0269(12) 0.0203(11) 0.0226(11) -0.0071(9) 0.0019(9) -0.0038(9)
N3 0.0250(12) 0.0225(11) 0.0287(12) -0.0094(10) -0.0043(9) -0.0008(9)
N4 0.0266(12) 0.0226(11) 0.0237(11) -0.0075(9) -0.0023(9) -0.0052(9)
N5 0.0238(11) 0.0210(11) 0.0218(11) -0.0079(9) 0.0016(9) -0.0034(9)
N6 0.0229(11) 0.0219(11) 0.0212(11) -0.0075(9) 0.0002(9) -0.0024(9)
N7 0.0288(12) 0.0221(11) 0.0247(12) -0.0085(9) -0.0023(9) -0.0025(9)
N8 0.0343(13) 0.0245(12) 0.0240(12) -0.0096(9) 0.0024(10) -0.0101(10)
P1 0.0205(3) 0.0188(3) 0.0194(3) -0.0076(2) -0.0001(2) -0.0027(3)
P2 0.0206(3) 0.0210(3) 0.0190(3) -0.0088(3) -0.0005(2) -0.0035(3)
C1 0.0333(15) 0.0217(13) 0.0208(13) -0.0064(10) 0.0017(11) -0.0089(11)
C2 0.0400(17) 0.0283(14) 0.0256(14) -0.0124(12) 0.0046(12) -0.0113(13)
C3 0.0327(15) 0.0290(14) 0.0310(15) -0.0157(12) 0.0101(12) -0.0079(12)
C4 0.0394(17) 0.0274(15) 0.0273(15) -0.0081(12) -0.0048(12) -0.0035(13)
C5 0.0376(16) 0.0279(14) 0.0230(14) -0.0065(11) -0.0048(11) -0.0130(12)
C6 0.0518(19) 0.0209(14) 0.0336(16) -0.0048(12) -0.0141(14) -0.0084(13)
C7 0.0392(17) 0.0209(14) 0.0357(16) -0.0086(12) -0.0129(13) 0.0018(12)
C8 0.0500(19) 0.0391(17) 0.0275(15) -0.0074(13) -0.0004(13) -0.0228(15)
C9 0.0270(13) 0.0209(12) 0.0201(12) -0.0076(10) 0.0021(10) -0.0098(10)
C10 0.0271(14) 0.0230(13) 0.0276(14) -0.0076(11) 0.0021(11) -0.0074(11)
C11 0.0369(16) 0.0318(15) 0.0303(15) -0.0155(12) 0.0116(12) -0.0160(13)
C12 0.0498(18) 0.0336(16) 0.0240(14) -0.0103(12) 0.0075(13) -0.0226(14)
C13 0.0434(17) 0.0299(15) 0.0254(15) -0.0046(12) -0.0043(12) -0.0139(13)
C14 0.0280(14) 0.0252(14) 0.0267(14) -0.0077(11) -0.0016(11) -0.0048(11)
C15 0.0200(12) 0.0203(12) 0.0261(13) -0.0051(10) -0.0018(10) -0.0014(10)
C16 0.0247(14) 0.0263(14) 0.0331(15) -0.0119(12) 0.0013(11) -0.0060(11)
C17 0.0310(15) 0.0322(16) 0.0478(18) -0.0171(14) -0.0025(13) -0.0081(12)
C18 0.0294(15) 0.0322(16) 0.0488(19) -0.0065(14) -0.0036(13) -0.0132(13)
C19 0.0329(16) 0.0475(19) 0.0326(16) -0.0032(14) 0.0035(13) -0.0178(14)
C20 0.0289(15) 0.0413(17) 0.0264(15) -0.0090(12) 0.0013(11) -0.0118(13)
C21 0.0214(13) 0.0228(13) 0.0204(12) -0.0081(10) -0.0002(10) -0.0034(10)
C22 0.0344(16) 0.0280(15) 0.0370(16) -0.0095(12) -0.0046(12) -0.0112(12)
C23 0.0301(16) 0.0422(18) 0.0475(19) -0.0140(15) -0.0090(13) -0.0096(13)
C24 0.0280(15) 0.0395(17) 0.0354(16) -0.0102(13) -0.0047(12) -0.0014(13)
C25 0.0325(15) 0.0239(14) 0.0274(14) -0.0068(11) -0.0003(11) -0.0019(11)
C26 0.0268(14) 0.0235(13) 0.0207(13) -0.0069(10) 0.0008(10) -0.0059(11)
C27 0.0304(14) 0.0235(13) 0.0249(14) -0.0093(11) -0.0011(11) -0.0063(11)
C28 0.0366(16) 0.0317(15) 0.0229(14) -0.0130(11) 0.0021(11) -0.0121(12)
C29 0.0290(14) 0.0265(14) 0.0275(14) -0.0127(11) 0.0066(11) -0.0079(11)
C30 0.0382(17) 0.0326(16) 0.0300(15) -0.0123(13) -0.0085(13) -0.0013(13)
C31 0.0544(19) 0.0362(16) 0.0250(15) -0.0133(12) 0.0027(13) -0.0257(15)
C32 0.072(2) 0.0232(15) 0.0332(17) -0.0035(13) -0.0115(16) -0.0175(15)
C33 0.0476(18) 0.0249(15) 0.0332(16) -0.0099(12) -0.0088(14) -0.0043(13)
C34 0.076(3) 0.064(2) 0.0348(19) -0.0219(17) 0.0159(18) -0.050(2)
C35 0.0255(13) 0.0239(13) 0.0196(12) -0.0083(10) 0.0005(10) -0.0092(11)
C36 0.0283(14) 0.0277(14) 0.0281(14) -0.0128(11) 0.0039(11) -0.0084(11)
C37 0.0381(16) 0.0347(16) 0.0288(15) -0.0153(12) 0.0100(12) -0.0157(13)
C38 0.0538(19) 0.0399(17) 0.0193(14) -0.0088(12) 0.0044(13) -0.0248(15)
C39 0.0425(17) 0.0330(16) 0.0252(15) -0.0035(12) -0.0062(12) -0.0116(13)
C40 0.0263(14) 0.0265(14) 0.0258(14) -0.0090(11) -0.0009(11) -0.0045(11)
C41 0.0179(12) 0.0216(13) 0.0275(14) -0.0078(10) 0.0000(10) -0.0025(10)
C42 0.0340(15) 0.0349(15) 0.0275(14) -0.0112(12) 0.0028(12) -0.0137(12)
C43 0.0349(16) 0.0428(17) 0.0292(15) -0.0094(13) 0.0076(12) -0.0168(14)
C44 0.0268(15) 0.0351(16) 0.0408(17) -0.0073(13) -0.0006(12) -0.0141(12)
C45 0.0327(16) 0.0357(16) 0.0436(18) -0.0186(14) 0.0001(13) -0.0130(13)
C46 0.0247(14) 0.0321(15) 0.0349(16) -0.0168(12) 0.0019(11) -0.0073(12)
C47 0.0241(13) 0.0250(13) 0.0247(13) -0.0105(11) -0.0062(10) -0.0045(11)
C48 0.0305(15) 0.0284(15) 0.0440(18) -0.0126(13) -0.0064(13) -0.0072(12)
C49 0.0288(16) 0.0388(17) 0.057(2) -0.0175(15) -0.0088(14) -0.0093(13)
C50 0.0335(16) 0.0353(17) 0.054(2) -0.0166(15) -0.0173(15) -0.0025(13)
C51 0.0367(16) 0.0267(15) 0.0396(17) -0.0111(13) -0.0150(13) -0.0039(12)
C52 0.0313(14) 0.0257(14) 0.0215(13) -0.0090(11) -0.0044(11) -0.0058(11)
F1 0.0349(12) 0.0495(14) 0.114(2) -0.0001(14) -0.0086(13) -0.0050(10)
F2 0.0782(16) 0.0527(13) 0.0601(14) -0.0377(12) -0.0351(12) 0.0339(12)
F3 0.0663(14) 0.0562(13) 0.0277(10) -0.0004(9) -0.0111(9) 0.0075(11)
F4 0.0856(18) 0.0637(15) 0.0908(18) -0.0556(14) 0.0577(15) -0.0488(14)
F5 0.0393(10) 0.0410(11) 0.0517(12) -0.0085(9) -0.0052(9) -0.0130(8)
F6 0.0643(15) 0.0816(17) 0.0312(11) 0.0012(10) -0.0019(10) -0.0369(13)
F7 0.0304(10) 0.0542(13) 0.0787(16) -0.0066(12) -0.0045(10) -0.0055(9)
F8 0.0805(17) 0.0773(17) 0.0788(17) -0.0603(15) -0.0513(14) 0.0510(14)
F9 0.0542(13) 0.0405(11) 0.0442(12) 0.0040(9) -0.0166(10) -0.0033(9)
F10 0.094(4) 0.081(3) 0.090(5) -0.073(3) 0.064(4) -0.059(3)
F11 0.032(2) 0.091(4) 0.049(2) -0.009(2) 0.0062(17) -0.023(2)
F12 0.076(3) 0.052(2) 0.0310(18) -0.0036(15) 0.0191(17) -0.0262(19)
F10A 0.060(5) 0.051(4) 0.053(4) -0.008(3) 0.033(3) 0.004(3)
F12A 0.034(4) 0.32(2) 0.046(6) -0.080(10) -0.001(4) -0.025(9)
F11A 0.090(8) 0.147(11) 0.196(14) -0.149(11) 0.114(10) -0.101(9)

loop_
_atom_type_symbol
_atom_type_description
_atom_type_scat_dispersion_real
_atom_type_scat_dispersion_imag
_atom_type_scat_source
C C 0.0033 0.0016 'International Tables Vol C Tables 4.2.6.8 and 6.1.1.4'
H H 0.0000 0.0000 'International Tables Vol C Tables 4.2.6.8 and 6.1.1.4'
B B 0.0013 0.0007 'International Tables Vol C Tables 4.2.6.8 and 6.1.1.4'
N N 0.0061 0.0033 'International Tables Vol C Tables 4.2.6.8 and 6.1.1.4'
F F 0.0171 0.0103 'International Tables Vol C Tables 4.2.6.8 and 6.1.1.4'
P P 0.1023 0.0942 'International Tables Vol C Tables 4.2.6.8 and 6.1.1.4'
Ag Ag -0.8971 1.1015 'International Tables Vol C Tables 4.2.6.8 and 6.1.1.4'

loop_
_geom_angle_atom_site_label_1
_geom_angle_atom_site_label_2
_geom_angle_atom_site_label_3
_geom_angle
_geom_angle_site_symmetry_1
_geom_angle_site_symmetry_3
_geom_angle_publ_flag
N4 Ag1 N2 89.05(8) . . ?
N4 Ag1 P1 139.73(6) . . ?
N2 Ag1 P1 130.93(6) . . ?
N8 Ag2 N6 89.44(8) . . ?
N8 Ag2 P2 140.12(6) . . ?
N6 Ag2 P2 128.52(6) . . ?
N1 B1 N3 109.2(2) . . ?
N1 B1 H1A 109.9(16) . . ?
N3 B1 H1A 108.3(17) . . ?
N1 B1 H1B 109.6(19) . . ?
N3 B1 H1B 106.6(19) . . ?
H1A B1 H1B 113(2) . . ?
N5 B2 N7 109.8(2) . . ?
N5 B2 H2A 109.2(15) . . ?
N7 B2 H2A 107.8(15) . . ?
N5 B2 H2B 109.2(19) . . ?
N7 B2 H2B 105.8(19) . . ?
H2A B2 H2B 115(2) . . ?
C3 N1 N2 109.9(2) . . ?
C3 N1 B1 130.2(2) . . ?
N2 N1 B1 119.8(2) . . ?
C1 N2 N1 105.6(2) . . ?
C1 N2 Ag1 141.36(19) . . ?
N1 N2 Ag1 112.29(16) . . ?
C7 N3 N4 110.5(2) . . ?
C7 N3 B1 130.3(3) . . ?
N4 N3 B1 119.2(2) . . ?
C5 N4 N3 105.5(2) . . ?
C5 N4 Ag1 140.53(19) . . ?
N3 N4 Ag1 113.68(16) . . ?
C29 N5 N6 110.1(2) . . ?
C29 N5 B2 129.3(2) . . ?
N6 N5 B2 120.2(2) . . ?
C27 N6 N5 105.4(2) . . ?
C27 N6 Ag2 140.37(18) . . ?
N5 N6 Ag2 113.05(15) . . ?
C33 N7 N8 110.7(2) . . ?
C33 N7 B2 129.3(3) . . ?
N8 N7 B2 119.7(2) . . ?
C31 N8 N7 105.2(2) . . ?
C31 N8 Ag2 139.2(2) . . ?
N7 N8 Ag2 115.61(16) . . ?
C21 P1 C9 104.13(12) . . ?
C21 P1 C15 104.24(12) . . ?
C9 P1 C15 104.45(12) . . ?
C21 P1 Ag1 116.25(9) . . ?
C9 P1 Ag1 116.43(9) . . ?
C15 P1 Ag1 110.03(9) . . ?
C41 P2 C47 103.29(12) . . ?
C41 P2 C35 105.64(12) . . ?
C47 P2 C35 101.79(12) . . ?
C41 P2 Ag2 106.50(9) . . ?
C47 P2 Ag2 120.47(9) . . ?
C35 P2 Ag2 117.49(9) . . ?
N2 C1 C2 111.8(2) . . ?
N2 C1 C4 120.5(2) . . ?
C2 C1 C4 127.7(3) . . ?
C3 C2 C1 103.3(2) . . ?
C3 C2 H2 128.3 . . ?
C1 C2 H2 128.3 . . ?
N1 C3 C2 109.5(2) . . ?
N1 C3 H3 125.3 . . ?
C2 C3 H3 125.3 . . ?
F2 C4 F1 106.3(3) . . ?
F2 C4 F3 106.3(3) . . ?
F1 C4 F3 104.6(3) . . ?
F2 C4 C1 113.1(2) . . ?
F1 C4 C1 113.6(3) . . ?
F3 C4 C1 112.4(3) . . ?
N4 C5 C6 111.0(3) . . ?
N4 C5 C8 121.1(3) . . ?
C6 C5 C8 127.9(3) . . ?
C7 C6 C5 104.3(3) . . ?
C7 C6 H6 127.9 . . ?
C5 C6 H6 127.9 . . ?
N3 C7 C6 108.7(3) . . ?
N3 C7 H7 125.6 . . ?
C6 C7 H7 125.6 . . ?
F4 C8 F5 106.2(3) . . ?
F4 C8 F6 109.4(3) . . ?
F5 C8 F6 103.9(2) . . ?
F4 C8 C5 113.9(3) . . ?
F5 C8 C5 112.9(3) . . ?
F6 C8 C5 110.0(3) . . ?
C10 C9 C14 119.6(2) . . ?
C10 C9 P1 122.9(2) . . ?
C14 C9 P1 117.5(2) . . ?
C9 C10 C11 119.9(3) . . ?
C9 C10 H10 120.0 . . ?
C11 C10 H10 120.0 . . ?
C12 C11 C10 120.2(3) . . ?
C12 C11 H11 119.9 . . ?
C10 C11 H11 119.9 . . ?
C11 C12 C13 120.0(3) . . ?
C11 C12 H12 120.0 . . ?
C13 C12 H12 120.0 . . ?
C14 C13 C12 120.1(3) . . ?
C14 C13 H13 119.9 . . ?
C12 C13 H13 119.9 . . ?
C13 C14 C9 120.1(3) . . ?
C13 C14 H14 119.9 . . ?
C9 C14 H14 119.9 . . ?
C16 C15 C20 119.1(3) . . ?
C16 C15 P1 123.2(2) . . ?
C20 C15 P1 117.7(2) . . ?
C15 C16 C17 120.9(3) . . ?
C15 C16 H16 119.6 . . ?
C17 C16 H16 119.6 . . ?
C18 C17 C16 119.7(3) . . ?
C18 C17 H17 120.1 . . ?
C16 C17 H17 120.1 . . ?
C19 C18 C17 119.6(3) . . ?
C19 C18 H18 120.2 . . ?
C17 C18 H18 120.2 . . ?
C18 C19 C20 120.8(3) . . ?
C18 C19 H19 119.6 . . ?
C20 C19 H19 119.6 . . ?
C19 C20 C15 119.9(3) . . ?
C19 C20 H20 120.0 . . ?
C15 C20 H20 120.0 . . ?
C22 C21 C26 118.9(2) . . ?
C22 C21 P1 118.2(2) . . ?
C26 C21 P1 122.9(2) . . ?
C23 C22 C21 120.5(3) . . ?
C23 C22 H22 119.8 . . ?
C21 C22 H22 119.8 . . ?
C24 C23 C22 120.3(3) . . ?
C24 C23 H23 119.8 . . ?
C22 C23 H23 119.8 . . ?
C25 C24 C23 119.8(3) . . ?
C25 C24 H24 120.1 . . ?
C23 C24 H24 120.1 . . ?
C24 C25 C26 120.1(3) . . ?
C24 C25 H25 119.9 . . ?
C26 C25 H25 119.9 . . ?
C25 C26 C21 120.3(3) . . ?
C25 C26 H26 119.8 . . ?
C21 C26 H26 119.8 . . ?
N6 C27 C28 111.8(2) . . ?
N6 C27 C30 120.4(2) . . ?
C28 C27 C30 127.8(3) . . ?
C29 C28 C27 103.4(2) . . ?
C29 C28 H28 128.3 . . ?
C27 C28 H28 128.3 . . ?
N5 C29 C28 109.3(2) . . ?
N5 C29 H29 125.3 . . ?
C28 C29 H29 125.3 . . ?
F8 C30 F9 106.9(3) . . ?
F8 C30 F7 107.2(3) . . ?
F9 C30 F7 104.0(2) . . ?
F8 C30 C27 113.0(2) . . ?
F9 C30 C27 112.0(3) . . ?
F7 C30 C27 113.1(3) . . ?
N8 C31 C32 111.2(3) . . ?
N8 C31 C34 120.7(3) . . ?
C32 C31 C34 128.1(3) . . ?
C33 C32 C31 104.3(3) . . ?
C33 C32 H32 127.9 . . ?
C31 C32 H32 127.9 . . ?
N7 C33 C32 108.7(3) . . ?
N7 C33 H33 125.6 . . ?
C32 C33 H33 125.6 . . ?
F12A C34 F11 124.4(6) . . ?
F12A C34 F10 42.9(9) . . ?
F11 C34 F10 117.6(6) . . ?
F12A C34 F11A 106.3(9) . . ?
F11 C34 F11A 32.6(7) . . ?
F10 C34 F11A 125.6(5) . . ?
F12A C34 F12 60.6(10) . . ?
F11 C34 F12 106.1(4) . . ?
F10 C34 F12 103.4(4) . . ?
F11A C34 F12 73.5(8) . . ?
F12A C34 C31 124.3(6) . . ?
F11 C34 C31 111.2(4) . . ?
F10 C34 C31 112.1(3) . . ?
F11A C34 C31 121.2(5) . . ?
F12 C34 C31 105.1(4) . . ?
F12A C34 F10A 94.7(9) . . ?
F11 C34 F10A 61.9(5) . . ?
F10 C34 F10A 60.8(5) . . ?
F11A C34 F10A 87.9(7) . . ?
F12 C34 F10A 141.6(4) . . ?
C31 C34 F10A 113.2(3) . . ?
C36 C35 C40 119.1(2) . . ?
C36 C35 P2 122.8(2) . . ?
C40 C35 P2 118.1(2) . . ?
C37 C36 C35 120.1(3) . . ?
C37 C36 H36 120.0 . . ?
C35 C36 H36 120.0 . . ?
C38 C37 C36 120.5(3) . . ?
C38 C37 H37 119.8 . . ?
C36 C37 H37 119.8 . . ?
C37 C38 C39 120.0(3) . . ?
C37 C38 H38 120.0 . . ?
C39 C38 H38 120.0 . . ?
C38 C39 C40 120.0(3) . . ?
C38 C39 H39 120.0 . . ?
C40 C39 H39 120.0 . . ?
C39 C40 C35 120.4(3) . . ?
C39 C40 H40 119.8 . . ?
C35 C40 H40 119.8 . . ?
C42 C41 C46 119.1(3) . . ?
C42 C41 P2 117.5(2) . . ?
C46 C41 P2 123.3(2) . . ?
C43 C42 C41 120.8(3) . . ?
C43 C42 H42 119.6 . . ?
C41 C42 H42 119.6 . . ?
C44 C43 C42 120.0(3) . . ?
C44 C43 H43 120.0 . . ?
C42 C43 H43 120.0 . . ?
C43 C44 C45 120.1(3) . . ?
C43 C44 H44 119.9 . . ?
C45 C44 H44 119.9 . . ?
C44 C45 C46 120.3(3) . . ?
C44 C45 H45 119.8 . . ?
C46 C45 H45 119.8 . . ?
C41 C46 C45 119.6(3) . . ?
C41 C46 H46 120.2 . . ?
C45 C46 H46 120.2 . . ?
C52 C47 C48 119.2(3) . . ?
C52 C47 P2 122.4(2) . . ?
C48 C47 P2 117.9(2) . . ?
C49 C48 C47 120.3(3) . . ?
C49 C48 H48 119.9 . . ?
C47 C48 H48 119.9 . . ?
C48 C49 C50 120.2(3) . . ?
C48 C49 H49 119.9 . . ?
C50 C49 H49 119.9 . . ?
C49 C50 C51 119.8(3) . . ?
C49 C50 H50 120.1 . . ?
C51 C50 H50 120.1 . . ?
C52 C51 C50 120.2(3) . . ?
C52 C51 H51 119.9 . . ?
C50 C51 H51 119.9 . . ?
C51 C52 C47 120.3(3) . . ?
C51 C52 H52 119.9 . . ?
C47 C52 H52 119.9 . . ?

loop_
_geom_bond_atom_site_label_1
_geom_bond_atom_site_label_2
_geom_bond_distance
_geom_bond_site_symmetry_2
_geom_bond_publ_flag
Ag1 N4 2.282(2) . ?
Ag1 N2 2.309(2) . ?
Ag1 P1 2.3621(7) . ?
Ag2 N8 2.264(2) . ?
Ag2 N6 2.325(2) . ?
Ag2 P2 2.3706(7) . ?
B1 N1 1.551(4) . ?
B1 N3 1.566(4) . ?
B1 H1A 1.16(3) . ?
B1 H1B 1.13(4) . ?
B2 N5 1.558(4) . ?
B2 N7 1.562(4) . ?
B2 H2A 1.20(3) . ?
B2 H2B 1.07(4) . ?
N1 C3 1.346(4) . ?
N1 N2 1.359(3) . ?
N2 C1 1.338(4) . ?
N3 C7 1.345(4) . ?
N3 N4 1.356(3) . ?
N4 C5 1.349(4) . ?
N5 C29 1.348(4) . ?
N5 N6 1.360(3) . ?
N6 C27 1.345(3) . ?
N7 C33 1.333(4) . ?
N7 N8 1.359(3) . ?
N8 C31 1.340(4) . ?
P1 C21 1.817(3) . ?
P1 C9 1.821(3) . ?
P1 C15 1.830(3) . ?
P2 C41 1.821(3) . ?
P2 C47 1.823(3) . ?
P2 C35 1.824(3) . ?
C1 C2 1.399(4) . ?
C1 C4 1.483(4) . ?
C2 C3 1.375(4) . ?
C2 H2 0.9500 . ?
C3 H3 0.9500 . ?
C4 F2 1.324(4) . ?
C4 F1 1.330(4) . ?
C4 F3 1.334(4) . ?
C5 C6 1.395(4) . ?
C5 C8 1.472(5) . ?
C6 C7 1.375(5) . ?
C6 H6 0.9500 . ?
C7 H7 0.9500 . ?
C8 F4 1.308(4) . ?
C8 F5 1.346(4) . ?
C8 F6 1.357(4) . ?
C9 C10 1.391(4) . ?
C9 C14 1.400(4) . ?
C10 C11 1.397(4) . ?
C10 H10 0.9500 . ?
C11 C12 1.388(4) . ?
C11 H11 0.9500 . ?
C12 C13 1.392(4) . ?
C12 H12 0.9500 . ?
C13 C14 1.387(4) . ?
C13 H13 0.9500 . ?
C14 H14 0.9500 . ?
C15 C16 1.388(4) . ?
C15 C20 1.395(4) . ?
C16 C17 1.395(4) . ?
C16 H16 0.9500 . ?
C17 C18 1.392(5) . ?
C17 H17 0.9500 . ?
C18 C19 1.382(5) . ?
C18 H18 0.9500 . ?
C19 C20 1.393(4) . ?
C19 H19 0.9500 . ?
C20 H20 0.9500 . ?
C21 C22 1.391(4) . ?
C21 C26 1.400(4) . ?
C22 C23 1.391(4) . ?
C22 H22 0.9500 . ?
C23 C24 1.388(5) . ?
C23 H23 0.9500 . ?
C24 C25 1.385(4) . ?
C24 H24 0.9500 . ?
C25 C26 1.396(4) . ?
C25 H25 0.9500 . ?
C26 H26 0.9500 . ?
C27 C28 1.399(4) . ?
C27 C30 1.481(4) . ?
C28 C29 1.381(4) . ?
C28 H28 0.9500 . ?
C29 H29 0.9500 . ?
C30 F8 1.324(4) . ?
C30 F9 1.338(4) . ?
C30 F7 1.341(4) . ?
C31 C32 1.391(5) . ?
C31 C34 1.473(5) . ?
C32 C33 1.371(5) . ?
C32 H32 0.9500 . ?
C33 H33 0.9500 . ?
C34 F12A 1.204(9) . ?
C34 F11 1.236(6) . ?
C34 F10 1.267(5) . ?
C34 F11A 1.344(10) . ?
C34 F12 1.420(5) . ?
C34 F10A 1.581(8) . ?
C35 C36 1.396(4) . ?
C35 C40 1.398(4) . ?
C36 C37 1.393(4) . ?
C36 H36 0.9500 . ?
C37 C38 1.381(4) . ?
C37 H37 0.9500 . ?
C38 C39 1.387(5) . ?
C38 H38 0.9500 . ?
C39 C40 1.393(4) . ?
C39 H39 0.9500 . ?
C40 H40 0.9500 . ?
C41 C42 1.393(4) . ?
C41 C46 1.398(4) . ?
C42 C43 1.389(4) . ?
C42 H42 0.9500 . ?
C43 C44 1.375(4) . ?
C43 H43 0.9500 . ?
C44 C45 1.388(5) . ?
C44 H44 0.9500 . ?
C45 C46 1.399(4) . ?
C45 H45 0.9500 . ?
C46 H46 0.9500 . ?
C47 C52 1.399(4) . ?
C47 C48 1.401(4) . ?
C48 C49 1.390(4) . ?
C48 H48 0.9500 . ?
C49 C50 1.392(5) . ?
C49 H49 0.9500 . ?
C50 C51 1.395(5) . ?
C50 H50 0.9500 . ?
C51 C52 1.389(4) . ?
C51 H51 0.9500 . ?
C52 H52 0.9500 . ?
